data_1513535
loop_
_publ_author_name
'Bandyopadhyay, Anupam'
'Malik, Ankita'
'Kumar, Mothukuri Ganesh'
'Gopi, Hosahudya N.'

_publ_section_title
;
 Exploring \b-hydroxy \g-amino acids (statines) in the design of hybrid
 peptide foldamers.
;
_journal_issue 1
_journal_name_full 'Organic letters'
_journal_page_first 294
_journal_page_last 297
_journal_paper_doi 10.1021/ol403290h
_journal_volume 16
_journal_year 2014
_chemical_absolute_configuration syn
_chemical_compound_source Synthesis
_chemical_formula_moiety 'C18 H25 N O5'
_chemical_formula_sum 'C18 H25 N O5'
_chemical_formula_weight 335.39
_chemical_name_common PheBK
_chemical_name_systematic 'ethyl 4-(tert-butoxycarbonylamino)-3-oxo-5-phenylpentanoate'
_chemical_properties_physical deliquescent
_space_group_IT_number 4
_symmetry_cell_setting monoclinic
_symmetry_Int_Tables_number 4
_symmetry_space_group_name_Hall 'P 2yb'
_symmetry_space_group_name_H-M 'P 1 21 1'
_atom_sites_solution_hydrogens geom
_atom_sites_solution_primary direct
_atom_sites_solution_secondary difmap
_audit_creation_method SHELXL-97
_cell_angle_alpha 90.00
_cell_angle_beta 92.657(7)
_cell_angle_gamma 90.00
_cell_formula_units_Z 2
_cell_length_a 9.563(3)
_cell_length_b 9.128(3)
_cell_length_c 10.913(4)
_cell_measurement_temperature 100(2)
_cell_volume 951.6(6)
_computing_structure_refinement 'SHELXL-97 (Sheldrick, 2008)'
_computing_structure_solution 'SHELXS-97 (Sheldrick, 2008)'
_diffrn_ambient_pressure 101.325
_diffrn_ambient_temperature 100(2)
_diffrn_measured_fraction_theta_full 0.998
_diffrn_measured_fraction_theta_max 0.998
_diffrn_radiation_monochromator graphite
_diffrn_radiation_probe x-ray
_diffrn_radiation_type MoK\a
_diffrn_radiation_wavelength 0.71073
_diffrn_reflns_av_R_equivalents 0.0461
_diffrn_reflns_av_sigmaI/netI 0.0787
_diffrn_reflns_limit_h_max 12
_diffrn_reflns_limit_h_min -12
_diffrn_reflns_limit_k_max 11
_diffrn_reflns_limit_k_min -12
_diffrn_reflns_limit_l_max 14
_diffrn_reflns_limit_l_min -14
_diffrn_reflns_number 9692
_diffrn_reflns_theta_full 28.28
_diffrn_reflns_theta_max 28.28
_diffrn_reflns_theta_min 1.87
_diffrn_source 'fine-focus sealed tube'
_diffrn_source_type 'Graphite monochromator'
_exptl_absorpt_coefficient_mu 0.085
_exptl_absorpt_correction_T_max 0.992
_exptl_absorpt_correction_T_min 0.986
_exptl_absorpt_correction_type multi-scan
_exptl_absorpt_process_details SADABS
_exptl_crystal_colour colorless
_exptl_crystal_density_diffrn 1.171
_exptl_crystal_density_method 'not measured'
_exptl_crystal_description rodshapped
_exptl_crystal_F_000 360
_exptl_crystal_recrystallization_method Ethylacetate
_exptl_crystal_size_max 0.24
_exptl_crystal_size_mid 0.14
_exptl_crystal_size_min 0.1
_refine_diff_density_max 0.536
_refine_diff_density_min -0.290
_refine_diff_density_rms 0.054
_refine_ls_abs_structure_details 'Flack H D (1983), Acta Cryst. A39, 876-881'
_refine_ls_abs_structure_Flack -3(2)
_refine_ls_extinction_method none
_refine_ls_goodness_of_fit_ref 1.127
_refine_ls_hydrogen_treatment mixed
_refine_ls_matrix_type full
_refine_ls_number_parameters 221
_refine_ls_number_reflns 4473
_refine_ls_number_restraints 4
_refine_ls_restrained_S_all 1.131
_refine_ls_R_factor_all 0.1748
_refine_ls_R_factor_gt 0.0799
_refine_ls_shift/su_max 0.000
_refine_ls_shift/su_mean 0.000
_refine_ls_structure_factor_coef Fsqd
_refine_ls_weighting_details 'calc w=1/[\s^2^(Fo^2^)+(0.1000P)^2^+0.0215P] where P=(Fo^2^+2Fc^2^)/3'
_refine_ls_weighting_scheme calc
_refine_ls_wR_factor_gt 0.2006
_refine_ls_wR_factor_ref 0.2440
_reflns_number_gt 1984
_reflns_number_total 4473
_reflns_threshold_expression >2sigma(I)
_cod_data_source_file ol403290h_si_002.cif
_cod_data_source_block 1a
_cod_original_cell_volume 951.5(5)
_cod_original_sg_symbol_H-M 'P 21'
_cod_database_code 1513535

loop_
_symmetry_equiv_pos_as_xyz
'x, y, z'
'-x, y+1/2, -z'

loop_
_atom_site_label
_atom_site_type_symbol
_atom_site_fract_x
_atom_site_fract_y
_atom_site_fract_z
_atom_site_U_iso_or_equiv
_atom_site_adp_type
_atom_site_occupancy
_atom_site_symmetry_multiplicity
_atom_site_calc_flag
_atom_site_refinement_flags
C5 C 0.0214(5) 0.4834(4) -0.0941(3) 0.0480(10) Uani 1 1 d .
C6 C -0.0193(6) 0.4823(4) 0.1256(3) 0.0645(14) Uani 1 1 d .
H6 H -0.0176 0.5883 0.1111 0.077 Uiso 1 1 calc R
C1 C 0.0359(6) 0.4342(5) -0.3145(3) 0.0610(14) Uani 1 1 d .
C4 C 0.1579(6) 0.5358(7) -0.3338(4) 0.0774(15) Uani 1 1 d .
H4A H 0.1375 0.6310 -0.3017 0.116 Uiso 1 1 calc R
H4B H 0.1729 0.5436 -0.4200 0.116 Uiso 1 1 calc R
H4C H 0.2406 0.4974 -0.2922 0.116 Uiso 1 1 calc R
C14 C 0.0785(8) 0.4526(5) 0.2293(4) 0.0830(19) Uani 1 1 d .
C7 C -0.1667(8) 0.4429(5) 0.1558(5) 0.092(2) Uani 1 1 d .
H7A H -0.1696 0.3400 0.1779 0.110 Uiso 1 1 calc R
H7B H -0.1927 0.4993 0.2265 0.110 Uiso 1 1 calc R
C16 C 0.3294(10) 0.4589(9) 0.3107(6) 0.126(3) Uani 1 1 d .
C15 C 0.2289(10) 0.4422(7) 0.2009(5) 0.111(3) Uani 1 1 d .
H15A H 0.2492 0.5173 0.1414 0.133 Uiso 1 1 calc R
H15B H 0.2450 0.3478 0.1631 0.133 Uiso 1 1 calc R
C2 C -0.1016(8) 0.5076(9) -0.3498(5) 0.108(3) Uani 1 1 d .
H2A H -0.1773 0.4426 -0.3333 0.162 Uiso 1 1 calc R
H2B H -0.1044 0.5311 -0.4356 0.162 Uiso 1 1 calc R
H2C H -0.1104 0.5958 -0.3029 0.162 Uiso 1 1 calc R
C8 C -0.2707(7) 0.4702(7) 0.0529(6) 0.0881(18) Uani 1 1 d .
C3 C 0.0578(12) 0.2892(6) -0.3783(4) 0.142(4) Uani 1 1 d .
H3A H 0.1389 0.2414 -0.3418 0.212 Uiso 1 1 calc R
H3B H 0.0713 0.3062 -0.4637 0.212 Uiso 1 1 calc R
H3C H -0.0229 0.2282 -0.3697 0.212 Uiso 1 1 calc R
C9 C -0.3015(9) 0.3635(8) -0.0369(8) 0.109(2) Uani 1 1 d .
H9 H -0.2610 0.2713 -0.0271 0.131 Uiso 1 1 calc R
C12 C -0.4319(11) 0.6295(15) -0.0692(13) 0.151(5) Uani 1 1 d .
H12 H -0.4773 0.7185 -0.0829 0.182 Uiso 1 1 calc R
C13 C -0.3399(9) 0.6081(9) 0.0372(8) 0.117(3) Uani 1 1 d .
H13 H -0.3257 0.6825 0.0947 0.140 Uiso 1 1 calc R
C17 C 0.4571(7) 0.3344(11) 0.4754(7) 0.125(3) Uani 1 1 d D
H17A H 0.4334 0.4165 0.5269 0.150 Uiso 1 1 calc R
H17B H 0.4502 0.2441 0.5217 0.150 Uiso 1 1 calc R
C10 C -0.3884(10) 0.3884(16) -0.1383(11) 0.147(3) Uani 1 1 d .
H10 H -0.4028 0.3166 -0.1981 0.176 Uiso 1 1 calc R
C18 C 0.5964(8) 0.3519(13) 0.4268(7) 0.139(3) Uani 1 1 d D
H18A H 0.6073 0.2839 0.3608 0.209 Uiso 1 1 calc R
H18B H 0.6665 0.3331 0.4907 0.209 Uiso 1 1 calc R
H18C H 0.6067 0.4501 0.3971 0.209 Uiso 1 1 calc R
C11 C -0.4509(10) 0.5168(18) -0.1488(13) 0.155(4) Uani 1 1 d .
H11 H -0.5127 0.5311 -0.2160 0.185 Uiso 1 1 calc R
O2 O 0.0079(4) 0.6139(3) -0.1063(2) 0.0584(9) Uani 1 1 d .
O1 O 0.0374(4) 0.3863(3) -0.1841(2) 0.0600(9) Uani 1 1 d .
O3 O 0.0466(7) 0.4364(5) 0.3336(3) 0.124(2) Uani 1 1 d .
O5 O 0.3649(6) 0.3301(6) 0.3577(4) 0.1260(18) Uani 1 1 d .
O4 O 0.3642(10) 0.5756(6) 0.3518(6) 0.194(4) Uani 1 1 d .
N1 N 0.0238(4) 0.4123(3) 0.0147(3) 0.0553(10) Uani 1 1 d .
H1 H 0.0517 0.3228 0.0180 0.066 Uiso 1 1 calc R

loop_
_atom_site_aniso_label
_atom_site_aniso_U_11
_atom_site_aniso_U_22
_atom_site_aniso_U_33
_atom_site_aniso_U_23
_atom_site_aniso_U_13
_atom_site_aniso_U_12
C5 0.077(3) 0.037(2) 0.030(2) -0.0027(17) 0.0059(19) -0.007(2)
C6 0.132(5) 0.0350(19) 0.027(2) 0.0023(17) 0.011(3) 0.008(2)
C1 0.115(4) 0.047(2) 0.0214(18) 0.0025(16) 0.003(2) -0.013(3)
C4 0.096(4) 0.091(4) 0.046(3) -0.003(3) 0.015(3) -0.010(3)
C14 0.153(6) 0.056(3) 0.041(3) 0.000(2) 0.011(3) 0.030(3)
C7 0.159(6) 0.048(3) 0.073(4) 0.008(2) 0.061(4) 0.011(3)
C16 0.197(9) 0.102(6) 0.075(4) -0.009(4) -0.057(5) 0.012(6)
C15 0.178(8) 0.098(5) 0.051(3) -0.004(3) -0.048(4) 0.006(5)
C2 0.115(5) 0.157(7) 0.049(3) 0.030(4) -0.019(3) -0.027(5)
C8 0.109(5) 0.077(4) 0.083(4) 0.021(3) 0.047(4) 0.008(3)
C3 0.340(12) 0.057(3) 0.029(3) -0.009(2) 0.027(4) -0.019(5)
C9 0.107(6) 0.094(5) 0.129(6) -0.005(4) 0.044(5) -0.021(4)
C12 0.092(7) 0.173(11) 0.195(11) 0.090(9) 0.062(8) 0.038(7)
C13 0.117(6) 0.099(5) 0.141(6) 0.027(5) 0.074(6) 0.027(5)
C17 0.082(5) 0.162(8) 0.131(6) 0.046(5) -0.007(5) 0.020(5)
C10 0.085(6) 0.181(11) 0.173(10) 0.000(9) -0.005(6) -0.039(7)
C18 0.114(7) 0.215(10) 0.087(5) -0.017(5) -0.006(4) -0.004(7)
C11 0.077(6) 0.182(12) 0.204(12) 0.028(10) -0.007(7) -0.005(8)
O2 0.104(3) 0.0340(15) 0.0375(15) 0.0031(12) 0.0098(16) -0.0044(16)
O1 0.119(3) 0.0375(14) 0.0239(13) -0.0004(11) 0.0042(15) -0.0029(15)
O3 0.252(6) 0.090(3) 0.0301(18) 0.0058(18) 0.003(2) 0.039(3)
O5 0.163(5) 0.104(4) 0.105(3) -0.003(3) -0.059(3) 0.020(3)
O4 0.318(10) 0.092(4) 0.158(5) -0.016(4) -0.126(6) 0.012(4)
N1 0.106(3) 0.0336(17) 0.0263(16) -0.0017(13) 0.0040(17) 0.0103(17)

loop_
_atom_type_symbol
_atom_type_description
_atom_type_scat_dispersion_real
_atom_type_scat_dispersion_imag
_atom_type_scat_source
C C 0.0033 0.0016 'International Tables Vol C Tables 4.2.6.8 and 6.1.1.4'
H H 0.0000 0.0000 'International Tables Vol C Tables 4.2.6.8 and 6.1.1.4'
N N 0.0061 0.0033 'International Tables Vol C Tables 4.2.6.8 and 6.1.1.4'
O O 0.0106 0.0060 'International Tables Vol C Tables 4.2.6.8 and 6.1.1.4'

loop_
_geom_angle_atom_site_label_1
_geom_angle_atom_site_label_2
_geom_angle_atom_site_label_3
_geom_angle
O2 C5 O1 126.2(3)
O2 C5 N1 124.6(3)
O1 C5 N1 109.2(3)
N1 C6 C14 111.7(4)
N1 C6 C7 112.5(4)
C14 C6 C7 111.0(5)
O1 C1 C2 110.1(4)
O1 C1 C4 109.9(4)
C2 C1 C4 111.1(5)
O1 C1 C3 100.8(3)
C2 C1 C3 114.1(6)
C4 C1 C3 110.4(5)
O3 C14 C6 125.2(7)
O3 C14 C15 118.7(6)
C6 C14 C15 116.1(4)
C8 C7 C6 113.3(4)
O4 C16 O5 125.8(6)
O4 C16 C15 122.9(7)
O5 C16 C15 111.2(6)
C14 C15 C16 114.4(6)
C9 C8 C13 116.6(8)
C9 C8 C7 121.5(6)
C13 C8 C7 121.9(7)
C10 C9 C8 123.2(9)
C11 C12 C13 118.3(10)
C8 C13 C12 118.6(9)
C18 C17 O5 101.4(6)
C11 C10 C9 118.2(12)
C10 C11 C12 125.0(13)
C5 O1 C1 120.7(3)
C16 O5 C17 115.7(6)
C5 N1 C6 121.9(3)

loop_
_geom_bond_atom_site_label_1
_geom_bond_atom_site_label_2
_geom_bond_distance
C5 O2 1.205(4)
C5 O1 1.337(5)
C5 N1 1.353(5)
C6 N1 1.445(5)
C6 C14 1.460(8)
C6 C7 1.506(8)
C1 O1 1.488(4)
C1 C2 1.510(9)
C1 C4 1.513(7)
C1 C3 1.514(7)
C14 O3 1.201(6)
C14 C15 1.489(10)
C7 C8 1.486(9)
C16 O4 1.198(8)
C16 O5 1.320(9)
C16 C15 1.509(9)
C8 C9 1.403(10)
C8 C13 1.429(10)
C9 C10 1.372(11)
C12 C11 1.353(16)
C12 C13 1.437(13)
C17 C18 1.466(8)
C17 O5 1.524(8)
C10 C11 1.318(16)
